data_7125039
loop_
_publ_author_name
'Fuentes de Arriba, \'Angel L'
'Sim\'on, Luis'
'Rubio, Omayra H.'
'Monle\'on, Laura M'
'Alc\'azar, Victoria'
'Sanz, Francisca'
'Raposo, C\'esar A'
'Mor\'an, Joaqu\'in R'

_publ_section_title
;
 A bio-inspired enantioselective small-molecule artificial receptor for \b
 adrenergic agonists and antagonists and its application for
 enantioselective extraction.
;
_journal_issue 85
_journal_name_full 'Chemical communications (Cambridge, England)'
_journal_page_first 12582
_journal_page_last 12585
_journal_paper_doi 10.1039/c6cc06281d
_journal_volume 52
_journal_year 2016
_chemical_absolute_configuration rm
_chemical_formula_moiety '2(C27 H31 Br N3 O6 S), 2(C19 H23 N2 O), O'
_chemical_formula_sum 'C92 H108 Br2 N10 O15 S2'
_chemical_formula_weight 1817.82
_space_group_IT_number 4
_space_group_name_Hall 'P 2yb'
_space_group_name_H-M_alt 'P 1 21 1'
_symmetry_cell_setting monoclinic
_symmetry_space_group_name_Hall 'P 2yb'
_symmetry_space_group_name_H-M 'P 1 21 1'
_atom_sites_solution_hydrogens geom
_atom_sites_solution_primary direct
_atom_sites_solution_secondary difmap
_audit_creation_method SHELXL-97
_audit_update_record
;
2016-04-18 deposited with the CCDC.
2016-10-06 downloaded from the CCDC.
;
_cell_angle_alpha 90.00
_cell_angle_beta 92.223(3)
_cell_angle_gamma 90.00
_cell_formula_units_Z 2
_cell_length_a 8.3467(2)
_cell_length_b 25.1787(10)
_cell_length_c 22.2970(8)
_cell_measurement_reflns_used 14076
_cell_measurement_temperature 298(2)
_cell_measurement_theta_max 67.48
_cell_measurement_theta_min 1.98
_cell_volume 4682.4(3)
_computing_cell_refinement 'SAINT (Bruker 2006)'
_computing_data_collection 'APEX 2 (Bruker 2006)'
_computing_data_reduction 'SAINT (Bruker 2006)'
_computing_molecular_graphics 'Mercury 2.3 (Macrae et al, 2008)'
_computing_publication_material 'Bruker SHELXTL'
_computing_structure_refinement 'SHELXL-97 (Sheldrick, 1997)'
_computing_structure_solution 'SHELXS-97 (Sheldrick, 1990)'
_diffrn_ambient_temperature 298(2)
_diffrn_measured_fraction_theta_full 0.935
_diffrn_measured_fraction_theta_max 0.935
_diffrn_measurement_device_type 'CCD area detector'
_diffrn_measurement_method 'phi and omega scans'
_diffrn_radiation_monochromator graphite
_diffrn_radiation_source 'fine-focus sealed tube'
_diffrn_radiation_type CuK\a
_diffrn_radiation_wavelength 1.54178
_diffrn_reflns_av_R_equivalents 0.0819
_diffrn_reflns_av_sigmaI/netI 0.0854
_diffrn_reflns_limit_h_max 7
_diffrn_reflns_limit_h_min -9
_diffrn_reflns_limit_k_max 29
_diffrn_reflns_limit_k_min -27
_diffrn_reflns_limit_l_max 25
_diffrn_reflns_limit_l_min -25
_diffrn_reflns_number 38707
_diffrn_reflns_theta_full 67.48
_diffrn_reflns_theta_max 67.48
_diffrn_reflns_theta_min 1.98
_exptl_absorpt_coefficient_mu 2.058
_exptl_absorpt_correction_T_max 0.884
_exptl_absorpt_correction_T_min 0.821
_exptl_absorpt_correction_type multi-scan
_exptl_absorpt_process_details 'SADABS (Bruker, 2006)'
_exptl_crystal_colour colorless
_exptl_crystal_density_diffrn 1.289
_exptl_crystal_density_method 'not measured'
_exptl_crystal_description prismatic
_exptl_crystal_F_000 1904
_exptl_crystal_size_max 0.12
_exptl_crystal_size_mid 0.08
_exptl_crystal_size_min 0.06
_refine_diff_density_max 0.936
_refine_diff_density_min -0.493
_refine_diff_density_rms 0.091
_refine_ls_abs_structure_details 'Flack H D (1983), Acta Cryst. A39, 876-881'
_refine_ls_abs_structure_Flack -0.01(2)
_refine_ls_extinction_coef 0.00132(15)
_refine_ls_extinction_expression Fc^*^=kFc[1+0.001xFc^2^\l^3^/sin(2\q)]^-1/4^
_refine_ls_extinction_method SHELXL
_refine_ls_goodness_of_fit_ref 1.029
_refine_ls_hydrogen_treatment mixed
_refine_ls_matrix_type full
_refine_ls_number_parameters 1105
_refine_ls_number_reflns 14076
_refine_ls_number_restraints 1
_refine_ls_restrained_S_all 1.029
_refine_ls_R_factor_all 0.1013
_refine_ls_R_factor_gt 0.0696
_refine_ls_shift/su_max 1.400
_refine_ls_shift/su_mean 0.028
_refine_ls_structure_factor_coef Fsqd
_refine_ls_weighting_details 'calc w=1/[\s^2^(Fo^2^)+(0.1135P)^2^+0.0000P] where P=(Fo^2^+2Fc^2^)/3'
_refine_ls_weighting_scheme calc
_refine_ls_wR_factor_gt 0.1723
_refine_ls_wR_factor_ref 0.1966
_reflns_number_gt 9833
_reflns_number_total 14076
_reflns_threshold_expression >2sigma(I)
_cod_data_source_file c6cc06281d2.cif
_cod_data_source_block invertida
_cod_original_sg_symbol_Hall P2yb
_cod_original_sg_symbol_H-M P2(1)
_cod_database_code 7125039

loop_
_symmetry_equiv_pos_as_xyz
'x, y, z'
'-x, y+1/2, -z'

loop_
_atom_site_label
_atom_site_type_symbol
_atom_site_fract_x
_atom_site_fract_y
_atom_site_fract_z
_atom_site_U_iso_or_equiv
_atom_site_adp_type
_atom_site_occupancy
_atom_site_symmetry_multiplicity
_atom_site_calc_flag
_atom_site_refinement_flags
Br1 Br 0.49809(10) 0.17599(5) 0.27915(4) 0.0936(4) Uani 1 1 d .
S1 S 1.08148(18) 0.10814(8) 0.37899(8) 0.0568(5) Uani 1 1 d .
O1 O 0.8875(4) 0.10874(19) 0.49669(18) 0.0480(10) Uani 1 1 d .
O2 O 0.3065(5) 0.0317(2) 0.5199(3) 0.0670(14) Uani 1 1 d .
O3 O 0.8582(5) 0.0135(2) 0.5559(2) 0.0618(13) Uani 1 1 d .
O4 O 1.1031(6) 0.1119(3) 0.3153(2) 0.0802(18) Uani 1 1 d .
O5 O 1.1713(5) 0.1419(2) 0.4197(2) 0.0636(13) Uani 1 1 d .
O6 O 0.7614(8) 0.1091(3) 0.6460(3) 0.091(2) Uani 1 1 d .
O7 O 1.2966(5) -0.0616(2) 0.5741(3) 0.0705(15) Uani 1 1 d .
H7O H 1.3015 -0.0326 0.5575 0.106 Uiso 1 1 calc R
N1 N 1.1150(7) 0.0496(2) 0.4011(3) 0.0570(15) Uani 1 1 d .
H1N H 1.1745 0.0470 0.4333 0.068 Uiso 1 1 calc R
N2 N 0.9636(13) 0.1501(5) 0.6017(3) 0.132(5) Uani 1 1 d .
H2N H 1.0057 0.1542 0.5674 0.158 Uiso 1 1 calc R
N3 N 1.2072(13) 0.1830(5) 0.6358(5) 0.125(3) Uani 1 1 d .
N4 N 1.0966(11) -0.2435(3) 0.5249(4) 0.090(2) Uani 1 1 d .
N5 N 1.0349(7) -0.0119(3) 0.6515(3) 0.0672(17) Uani 1 1 d .
H5N H 0.9870 0.0023 0.6178 0.081 Uiso 1 1 calc R
C1 C 0.6205(7) 0.1534(3) 0.3458(3) 0.0563(18) Uani 1 1 d .
C2 C 0.5543(7) 0.1528(3) 0.4022(3) 0.0525(17) Uani 1 1 d .
H2 H 0.4485 0.1631 0.4069 0.063 Uiso 1 1 calc R
C3 C 0.6480(7) 0.1366(3) 0.4506(3) 0.0455(15) Uani 1 1 d .
C4 C 0.6167(7) 0.1343(3) 0.5178(3) 0.0468(14) Uani 1 1 d .
H4 H 0.6247 0.1703 0.5343 0.056 Uiso 1 1 calc R
C5 C 0.4554(7) 0.1113(3) 0.5324(3) 0.0496(16) Uani 1 1 d .
H5A H 0.4313 0.1214 0.5731 0.060 Uiso 1 1 calc R
H5B H 0.3740 0.1270 0.5057 0.060 Uiso 1 1 calc R
C6 C 0.4441(7) 0.0520(3) 0.5273(3) 0.0477(16) Uani 1 1 d .
C7 C 0.5829(8) 0.0210(3) 0.5340(3) 0.0559(17) Uani 1 1 d .
H7 H 0.5727 -0.0157 0.5306 0.067 Uiso 1 1 calc R
C8 C 0.7339(8) 0.0418(3) 0.5452(3) 0.0496(16) Uani 1 1 d .
C9 C 0.7641(7) 0.1017(3) 0.5413(3) 0.0441(14) Uani 1 1 d .
C10 C 0.8087(6) 0.1225(3) 0.4440(3) 0.0425(14) Uani 1 1 d .
C11 C 0.8767(7) 0.1235(3) 0.3878(3) 0.0500(16) Uani 1 1 d .
C12 C 0.7799(8) 0.1388(3) 0.3394(3) 0.0531(17) Uani 1 1 d .
H12 H 0.8222 0.1393 0.3015 0.064 Uiso 1 1 calc R
C13 C 1.0597(9) -0.0024(4) 0.3748(4) 0.068(2) Uani 1 1 d .
C14 C 0.971(3) 0.0038(7) 0.3176(9) 0.248(15) Uani 1 1 d .
H14A H 0.9055 0.0350 0.3188 0.372 Uiso 1 1 calc R
H14B H 0.9045 -0.0268 0.3103 0.372 Uiso 1 1 calc R
H14C H 1.0454 0.0072 0.2859 0.372 Uiso 1 1 calc R
C15 C 0.9194(17) -0.0186(7) 0.4147(7) 0.134(5) Uani 1 1 d .
H15A H 0.8361 0.0076 0.4113 0.201 Uiso 1 1 calc R
H15B H 0.9578 -0.0211 0.4558 0.201 Uiso 1 1 calc R
H15C H 0.8777 -0.0524 0.4017 0.201 Uiso 1 1 calc R
C16 C 1.1946(16) -0.0423(7) 0.3803(7) 0.139(5) Uani 1 1 d .
H16A H 1.1492 -0.0766 0.3691 0.167 Uiso 1 1 calc R
H16B H 1.2259 -0.0445 0.4225 0.167 Uiso 1 1 calc R
C17 C 1.3568(12) -0.0360(6) 0.3444(6) 0.116(4) Uani 1 1 d .
C18 C 1.338(4) -0.0596(13) 0.2830(10) 0.30(2) Uani 1 1 d .
H18A H 1.4355 -0.0773 0.2732 0.453 Uiso 1 1 calc R
H18B H 1.3152 -0.0319 0.2543 0.453 Uiso 1 1 calc R
H18C H 1.2514 -0.0847 0.2821 0.453 Uiso 1 1 calc R
C19 C 1.4367(14) 0.0177(8) 0.3511(10) 0.169(8) Uani 1 1 d .
H19A H 1.3652 0.0420 0.3696 0.254 Uiso 1 1 calc R
H19B H 1.4624 0.0309 0.3122 0.254 Uiso 1 1 calc R
H19C H 1.5332 0.0143 0.3756 0.254 Uiso 1 1 calc R
C20 C 1.449(2) -0.0816(10) 0.3822(11) 0.217(11) Uani 1 1 d .
H20A H 1.5580 -0.0834 0.3706 0.325 Uiso 1 1 calc R
H20B H 1.3970 -0.1151 0.3745 0.325 Uiso 1 1 calc R
H20C H 1.4459 -0.0735 0.4243 0.325 Uiso 1 1 calc R
C21 C 0.8274(9) 0.1218(3) 0.6011(3) 0.0577(18) Uani 1 1 d .
C22 C 1.046(2) 0.1734(8) 0.6498(5) 0.180(10) Uani 1 1 d .
C23 C 1.303(2) 0.2082(8) 0.6787(7) 0.146(6) Uani 1 1 d .
C24 C 1.255(3) 0.2142(10) 0.7336(7) 0.184(9) Uani 1 1 d .
H24 H 1.3264 0.2270 0.7632 0.221 Uiso 1 1 calc R
C25 C 1.083(3) 0.2008(8) 0.7500(6) 0.175(9) Uani 1 1 d .
H25 H 1.0426 0.2098 0.7869 0.210 Uiso 1 1 calc R
C26 C 0.9960(15) 0.1751(5) 0.7079(4) 0.107(4) Uani 1 1 d .
H26 H 0.9013 0.1584 0.7179 0.129 Uiso 1 1 calc R
C27 C 1.4706(15) 0.2263(8) 0.6561(8) 0.152(6) Uani 1 1 d .
H27A H 1.5193 0.2507 0.6844 0.228 Uiso 1 1 calc R
H27B H 1.4562 0.2434 0.6178 0.228 Uiso 1 1 calc R
H27C H 1.5386 0.1959 0.6522 0.228 Uiso 1 1 calc R
C28 C 1.2490(10) -0.1687(3) 0.5624(4) 0.071(2) Uani 1 1 d .
H28 H 1.3491 -0.1563 0.5758 0.085 Uiso 1 1 calc R
C29 C 1.2272(14) -0.2222(4) 0.5445(5) 0.093(3) Uani 1 1 d .
H29 H 1.3171 -0.2440 0.5473 0.112 Uiso 1 1 calc R
C30 C 0.9635(11) -0.2120(3) 0.5209(4) 0.072(2) Uani 1 1 d .
C31 C 0.8166(14) -0.2353(5) 0.5025(5) 0.095(3) Uani 1 1 d .
H31 H 0.8108 -0.2714 0.4943 0.114 Uiso 1 1 calc R
C32 C 0.6824(14) -0.2044(5) 0.4968(5) 0.100(3) Uani 1 1 d .
H32 H 0.5880 -0.2195 0.4812 0.120 Uiso 1 1 calc R
C33 C 0.6819(10) -0.1503(5) 0.5136(4) 0.083(3) Uani 1 1 d .
H33 H 0.5875 -0.1307 0.5120 0.099 Uiso 1 1 calc R
C34 C 0.8258(9) -0.1273(4) 0.5326(4) 0.069(2) Uani 1 1 d .
H34 H 0.8280 -0.0912 0.5415 0.083 Uiso 1 1 calc R
C35 C 0.9682(9) -0.1566(3) 0.5389(3) 0.0580(18) Uani 1 1 d .
C36 C 1.1182(8) -0.1354(3) 0.5594(3) 0.0559(17) Uani 1 1 d .
C37 C 1.1349(8) -0.0773(3) 0.5767(3) 0.0531(17) Uani 1 1 d .
H37 H 1.0699 -0.0558 0.5483 0.064 Uiso 1 1 calc R
C38 C 1.0741(8) -0.0690(3) 0.6401(3) 0.0534(17) Uani 1 1 d .
H38 H 0.9739 -0.0891 0.6425 0.064 Uiso 1 1 calc R
C39 C 1.1775(13) 0.0194(4) 0.6684(4) 0.087(3) Uani 1 1 d .
H39A H 1.1508 0.0569 0.6677 0.104 Uiso 1 1 calc R
H39B H 1.2601 0.0134 0.6397 0.104 Uiso 1 1 calc R
C40 C 1.2406(13) 0.0038(5) 0.7315(4) 0.089(3) Uani 1 1 d .
H40 H 1.2057 0.0301 0.7606 0.107 Uiso 1 1 calc R
C41 C 1.1651(11) -0.0501(4) 0.7450(4) 0.078(2) Uani 1 1 d .
H41 H 1.2161 -0.0654 0.7814 0.094 Uiso 1 1 calc R
C42 C 1.1844(9) -0.0875(3) 0.6920(4) 0.0635(19) Uani 1 1 d .
H42A H 1.2948 -0.0873 0.6799 0.076 Uiso 1 1 calc R
H42B H 1.1570 -0.1235 0.7033 0.076 Uiso 1 1 calc R
C43 C 0.9869(11) -0.0402(4) 0.7544(4) 0.084(3) Uani 1 1 d .
H43A H 0.9311 -0.0737 0.7580 0.101 Uiso 1 1 calc R
H43B H 0.9741 -0.0202 0.7911 0.101 Uiso 1 1 calc R
C44 C 0.9182(12) -0.0098(4) 0.7024(4) 0.083(3) Uani 1 1 d .
H44A H 0.9003 0.0268 0.7140 0.099 Uiso 1 1 calc R
H44B H 0.8160 -0.0250 0.6893 0.099 Uiso 1 1 calc R
C45 C 1.4300(17) 0.0014(7) 0.7330(6) 0.133(5) Uani 1 1 d .
H45 H 1.4774 -0.0049 0.6966 0.160 Uiso 1 1 calc R
C46 C 1.525(2) 0.0073(9) 0.7787(7) 0.153(6) Uani 1 1 d .
H46A H 1.4837 0.0138 0.8162 0.184 Uiso 1 1 calc R
H46B H 1.6350 0.0052 0.7745 0.184 Uiso 1 1 calc R
Br1' Br 0.44430(9) 0.56357(3) 0.02257(5) 0.0811(3) Uani 1 1 d .
S1' S 1.01216(18) 0.44663(7) 0.02676(10) 0.0599(5) Uani 1 1 d .
O1' O 0.8060(4) 0.36698(16) 0.0939(2) 0.0457(10) Uani 1 1 d .
O2' O 0.2166(5) 0.3000(2) 0.0450(3) 0.0668(14) Uani 1 1 d .
O3' O 0.7682(5) 0.2639(2) 0.0552(2) 0.0644(13) Uani 1 1 d .
O4' O 1.0448(6) 0.4923(2) -0.0090(4) 0.094(2) Uani 1 1 d .
O5' O 1.0953(5) 0.4386(2) 0.0839(3) 0.0670(14) Uani 1 1 d .
O6' O 0.6598(6) 0.2793(3) 0.2040(3) 0.0780(18) Uani 1 1 d .
O7' O 0.8081(5) 0.7020(2) -0.0006(3) 0.0727(15) Uani 1 1 d .
H7N' H 0.7956 0.7288 -0.0212 0.109 Uiso 1 1 calc R
N1' N 1.0366(6) 0.3942(2) -0.0112(3) 0.0567(15) Uani 1 1 d .
H1N' H 1.0852 0.3689 0.0079 0.068 Uiso 1 1 calc R
N2' N 0.9050(6) 0.3153(2) 0.1878(2) 0.0499(13) Uani 1 1 d .
H2N' H 0.9561 0.3334 0.1620 0.060 Uiso 1 1 calc R
N3' N 1.1358(6) 0.3221(3) 0.2452(3) 0.0567(15) Uani 1 1 d .
N4' N 1.0441(12) 0.5956(4) 0.1693(4) 0.095(2) Uani 1 1 d .
N5' N 1.0343(8) 0.6905(3) -0.1025(3) 0.0685(17) Uani 1 1 d .
H5N' H 1.0621 0.7249 -0.0951 0.082 Uiso 1 1 calc R
C1' C 0.5599(7) 0.5009(3) 0.0441(4) 0.0550(17) Uani 1 1 d .
C2' C 0.4874(7) 0.4621(3) 0.0760(3) 0.0457(15) Uani 1 1 d .
H2' H 0.3816 0.4658 0.0870 0.055 Uiso 1 1 calc R
C3' C 0.5752(7) 0.4172(3) 0.0917(3) 0.0432(15) Uani 1 1 d .
C4' C 0.5390(6) 0.3704(3) 0.1308(3) 0.0410(14) Uani 1 1 d .
H4' H 0.5493 0.3817 0.1728 0.049 Uiso 1 1 calc R
C5' C 0.3714(7) 0.3448(3) 0.1199(3) 0.0496(16) Uani 1 1 d .
H5'1 H 0.3455 0.3248 0.1554 0.060 Uiso 1 1 calc R
H5'2 H 0.2927 0.3729 0.1149 0.060 Uiso 1 1 calc R
C6' C 0.3558(7) 0.3086(3) 0.0669(3) 0.0513(16) Uani 1 1 d .
C7' C 0.4918(8) 0.2829(3) 0.0457(3) 0.0532(17) Uani 1 1 d .
H7' H 0.4779 0.2596 0.0135 0.064 Uiso 1 1 calc R
C8' C 0.6466(7) 0.2902(3) 0.0703(3) 0.0493(16) Uani 1 1 d .
C9' C 0.6797(6) 0.3331(3) 0.1179(3) 0.0419(14) Uani 1 1 d .
C10' C 0.7325(7) 0.4131(3) 0.0759(3) 0.0448(15) Uani 1 1 d .
C11' C 0.8057(6) 0.4525(3) 0.0432(3) 0.0474(15) Uani 1 1 d .
C12' C 0.7201(7) 0.4966(3) 0.0270(4) 0.0553(18) Uani 1 1 d .
H12' H 0.7667 0.5235 0.0050 0.066 Uiso 1 1 calc R
C13' C 0.9888(8) 0.3820(3) -0.0745(4) 0.064(2) Uani 1 1 d .
C14' C 0.897(4) 0.3328(10) -0.0690(8) 0.31(2) Uani 1 1 d .
H14D H 0.7977 0.3358 -0.0921 0.467 Uiso 1 1 calc R
H14E H 0.8744 0.3269 -0.0276 0.467 Uiso 1 1 calc R
H14F H 0.9577 0.3035 -0.0836 0.467 Uiso 1 1 calc R
C15' C 0.871(4) 0.4204(13) -0.1007(7) 0.29(2) Uani 1 1 d .
H15D H 0.8386 0.4092 -0.1404 0.433 Uiso 1 1 calc R
H15E H 0.9198 0.4549 -0.1024 0.433 Uiso 1 1 calc R
H15F H 0.7794 0.4219 -0.0761 0.433 Uiso 1 1 calc R
C16' C 1.1168(16) 0.3814(16) -0.1117(9) 0.36(3) Uani 1 1 d .
H16C H 1.0680 0.3994 -0.1462 0.433 Uiso 1 1 calc R
H16D H 1.1149 0.3442 -0.1230 0.433 Uiso 1 1 calc R
C17' C 1.2829(12) 0.3929(6) -0.1216(5) 0.106(4) Uani 1 1 d .
C18' C 1.3673(11) 0.4144(7) -0.0665(6) 0.126(5) Uani 1 1 d .
H18D H 1.3297 0.4497 -0.0588 0.189 Uiso 1 1 calc R
H18E H 1.4806 0.4152 -0.0722 0.189 Uiso 1 1 calc R
H18F H 1.3458 0.3919 -0.0329 0.189 Uiso 1 1 calc R
C19' C 1.377(2) 0.3449(11) -0.1447(12) 0.227(13) Uani 1 1 d .
H19D H 1.4020 0.3507 -0.1859 0.340 Uiso 1 1 calc R
H19E H 1.3128 0.3134 -0.1418 0.340 Uiso 1 1 calc R
H19F H 1.4743 0.3407 -0.1209 0.340 Uiso 1 1 calc R
C20' C 1.293(5) 0.423(2) -0.1755(13) 0.40(3) Uani 1 1 d .
H20D H 1.3159 0.3996 -0.2081 0.606 Uiso 1 1 calc R
H20E H 1.3777 0.4487 -0.1707 0.606 Uiso 1 1 calc R
H20F H 1.1934 0.4408 -0.1840 0.606 Uiso 1 1 calc R
C21' C 0.7468(7) 0.3060(3) 0.1745(3) 0.0471(15) Uani 1 1 d .
C22' C 0.9945(7) 0.2982(3) 0.2400(3) 0.0489(16) Uani 1 1 d .
C23' C 1.2314(8) 0.3111(4) 0.2928(3) 0.065(2) Uani 1 1 d .
C24' C 1.1870(9) 0.2767(4) 0.3373(4) 0.069(2) Uani 1 1 d .
H24' H 1.2555 0.2694 0.3701 0.083 Uiso 1 1 calc R
C25' C 1.0380(10) 0.2536(4) 0.3314(4) 0.071(2) Uani 1 1 d .
H25' H 1.0040 0.2311 0.3614 0.085 Uiso 1 1 calc R
C26' C 0.9381(9) 0.2632(3) 0.2820(3) 0.0570(17) Uani 1 1 d .
H26' H 0.8383 0.2469 0.2771 0.068 Uiso 1 1 calc R
C27' C 1.3885(10) 0.3422(5) 0.2975(5) 0.096(3) Uani 1 1 d .
H27D H 1.4644 0.3265 0.2714 0.145 Uiso 1 1 calc R
H27E H 1.4308 0.3412 0.3381 0.145 Uiso 1 1 calc R
H27F H 1.3693 0.3784 0.2858 0.145 Uiso 1 1 calc R
C28' C 0.8824(10) 0.6300(4) 0.0875(4) 0.077(2) Uani 1 1 d .
H28' H 0.7803 0.6304 0.0692 0.092 Uiso 1 1 calc R
C29' C 0.9161(16) 0.5975(5) 0.1386(4) 0.101(3) Uani 1 1 d .
H29' H 0.8339 0.5754 0.1504 0.121 Uiso 1 1 calc R
C30' C 1.1645(12) 0.6272(4) 0.1494(4) 0.084(3) Uani 1 1 d .
C31' C 1.3150(17) 0.6281(6) 0.1838(5) 0.113(4) Uani 1 1 d .
H31' H 1.3247 0.6084 0.2190 0.136 Uiso 1 1 calc R
C32' C 1.4394(15) 0.6561(6) 0.1664(6) 0.112(4) Uani 1 1 d .
H32' H 1.5362 0.6552 0.1886 0.135 Uiso 1 1 calc R
C33' C 1.4236(11) 0.6867(5) 0.1150(5) 0.101(3) Uani 1 1 d .
H33' H 1.5125 0.7058 0.1034 0.121 Uiso 1 1 calc R
C34' C 1.2870(9) 0.6905(4) 0.0803(4) 0.071(2) Uani 1 1 d .
H34' H 1.2809 0.7125 0.0468 0.086 Uiso 1 1 calc R
C35' C 1.1527(10) 0.6594(3) 0.0973(4) 0.067(2) Uani 1 1 d .
C36' C 1.0004(8) 0.6604(3) 0.0657(3) 0.0603(18) Uani 1 1 d .
C37' C 0.9754(7) 0.6918(3) 0.0088(4) 0.0559(17) Uani 1 1 d .
H37' H 1.0327 0.7257 0.0128 0.067 Uiso 1 1 calc R
C38' C 1.0427(8) 0.6602(3) -0.0438(3) 0.0569(17) Uani 1 1 d .
H38' H 1.1563 0.6535 -0.0339 0.068 Uiso 1 1 calc R
C39' C 0.8701(12) 0.6893(4) -0.1340(4) 0.085(3) Uani 1 1 d .
H39C H 0.8678 0.7129 -0.1684 0.102 Uiso 1 1 calc R
H39D H 0.7891 0.7010 -0.1068 0.102 Uiso 1 1 calc R
C40' C 0.8362(14) 0.6319(4) -0.1543(5) 0.096(3) Uani 1 1 d .
H40' H 0.8491 0.6296 -0.1977 0.116 Uiso 1 1 calc R
C41' C 0.9618(13) 0.5949(4) -0.1223(4) 0.091(3) Uani 1 1 d .
H41' H 0.9322 0.5578 -0.1297 0.109 Uiso 1 1 calc R
C42' C 0.9632(11) 0.6059(3) -0.0553(4) 0.071(2) Uani 1 1 d .
H42C H 1.0227 0.5784 -0.0337 0.085 Uiso 1 1 calc R
H42D H 0.8544 0.6062 -0.0415 0.085 Uiso 1 1 calc R
C43' C 1.1239(15) 0.6056(5) -0.1471(6) 0.112(4) Uani 1 1 d .
H43C H 1.1263 0.5937 -0.1884 0.135 Uiso 1 1 calc R
H43D H 1.2064 0.5868 -0.1237 0.135 Uiso 1 1 calc R
C44' C 1.1538(14) 0.6665(4) -0.1435(5) 0.099(3) Uani 1 1 d .
H44C H 1.2620 0.6734 -0.1281 0.119 Uiso 1 1 calc R
H44D H 1.1414 0.6821 -0.1832 0.119 Uiso 1 1 calc R
C45' C 0.6621(16) 0.6161(6) -0.1405(6) 0.118(4) Uani 1 1 d .
H45' H 0.6010 0.6403 -0.1197 0.142 Uiso 1 1 calc R
C46' C 0.593(3) 0.5694(12) -0.1567(12) 0.231(12) Uani 1 1 d .
H46C H 0.6511 0.5443 -0.1775 0.277 Uiso 1 1 calc R
H46D H 0.4880 0.5624 -0.1470 0.277 Uiso 1 1 calc R
O8 O 0.874(3) -0.1648(7) 0.3389(10) 0.291(11) Uani 1 1 d .

loop_
_atom_site_aniso_label
_atom_site_aniso_U_11
_atom_site_aniso_U_22
_atom_site_aniso_U_33
_atom_site_aniso_U_23
_atom_site_aniso_U_13
_atom_site_aniso_U_12
Br1 0.0595(5) 0.1421(10) 0.0782(6) 0.0483(6) -0.0118(4) -0.0028(5)
S1 0.0406(8) 0.0709(12) 0.0596(11) 0.0121(9) 0.0096(7) 0.0010(8)
O1 0.036(2) 0.063(3) 0.045(2) 0.008(2) 0.0054(18) -0.0016(19)
O2 0.043(3) 0.066(4) 0.091(4) 0.023(3) -0.002(2) -0.012(2)
O3 0.054(3) 0.060(3) 0.072(3) 0.003(3) -0.002(2) 0.014(2)
O4 0.072(3) 0.125(5) 0.046(3) 0.018(3) 0.022(2) 0.011(3)
O5 0.039(2) 0.075(4) 0.077(3) 0.011(3) -0.002(2) -0.009(2)
O6 0.103(4) 0.112(6) 0.060(4) -0.011(3) 0.015(3) -0.044(4)
O7 0.050(3) 0.061(4) 0.102(4) 0.021(3) 0.015(3) -0.010(2)
N1 0.054(3) 0.061(4) 0.055(3) 0.002(3) -0.006(3) 0.013(3)
N2 0.153(8) 0.194(12) 0.049(4) -0.011(5) 0.005(5) -0.120(8)
N3 0.133(8) 0.110(9) 0.132(8) -0.023(7) -0.013(6) -0.009(7)
N4 0.100(6) 0.067(5) 0.106(6) 0.004(4) 0.030(5) -0.004(5)
N5 0.066(4) 0.061(4) 0.074(4) -0.003(3) -0.010(3) 0.018(3)
C1 0.041(3) 0.065(5) 0.063(5) 0.013(4) 0.005(3) -0.010(3)
C2 0.033(3) 0.057(4) 0.067(5) 0.014(3) 0.001(3) 0.002(3)
C3 0.038(3) 0.046(4) 0.053(4) 0.006(3) 0.007(3) -0.003(3)
C4 0.048(3) 0.045(4) 0.048(4) 0.001(3) 0.006(3) -0.001(3)
C5 0.034(3) 0.056(4) 0.060(4) 0.009(3) 0.013(3) 0.003(3)
C6 0.044(3) 0.051(5) 0.049(4) 0.010(3) 0.009(3) -0.003(3)
C7 0.055(4) 0.046(4) 0.067(5) 0.004(3) 0.003(3) -0.003(3)
C8 0.049(4) 0.052(4) 0.047(4) 0.005(3) 0.002(3) 0.003(3)
C9 0.036(3) 0.047(4) 0.049(4) 0.006(3) 0.008(3) -0.003(2)
C10 0.032(3) 0.049(4) 0.047(4) 0.006(3) -0.001(3) -0.007(2)
C11 0.034(3) 0.062(5) 0.054(4) 0.006(3) -0.001(3) -0.006(3)
C12 0.048(4) 0.058(4) 0.054(4) 0.008(3) 0.003(3) -0.006(3)
C13 0.056(4) 0.083(6) 0.065(5) -0.006(4) 0.011(4) 0.008(4)
C14 0.37(3) 0.120(14) 0.23(2) -0.086(14) -0.23(2) 0.091(17)
C15 0.136(10) 0.122(12) 0.147(12) -0.032(9) 0.039(9) -0.032(9)
C16 0.123(9) 0.135(13) 0.158(12) -0.050(10) -0.009(9) 0.033(8)
C17 0.076(6) 0.142(12) 0.130(10) -0.037(8) 0.025(6) 0.043(7)
C18 0.45(4) 0.31(4) 0.148(17) -0.09(2) 0.02(2) 0.22(4)
C19 0.066(7) 0.164(15) 0.28(2) -0.033(15) 0.061(10) -0.015(8)
C20 0.151(14) 0.20(2) 0.30(3) -0.03(2) -0.022(16) 0.076(15)
C21 0.061(4) 0.065(5) 0.048(4) 0.001(3) 0.007(3) -0.008(3)
C22 0.239(17) 0.234(19) 0.066(7) -0.007(8) 0.010(8) -0.190(16)
C23 0.163(14) 0.165(15) 0.107(11) -0.048(10) -0.030(9) -0.013(11)
C24 0.196(17) 0.26(3) 0.094(11) -0.038(13) -0.017(11) -0.080(17)
C25 0.28(2) 0.178(17) 0.065(7) -0.028(8) 0.011(10) -0.112(16)
C26 0.149(9) 0.108(9) 0.065(6) -0.003(6) -0.006(6) -0.047(8)
C27 0.084(8) 0.197(18) 0.175(14) -0.031(12) -0.009(9) -0.030(9)
C28 0.071(5) 0.058(5) 0.086(6) 0.005(4) 0.014(4) 0.005(4)
C29 0.094(7) 0.063(6) 0.124(9) 0.004(6) 0.037(6) 0.025(5)
C30 0.099(6) 0.055(5) 0.063(5) -0.001(4) 0.023(4) -0.015(4)
C31 0.119(8) 0.077(7) 0.087(7) -0.023(5) -0.002(6) -0.040(6)
C32 0.096(7) 0.111(10) 0.090(7) -0.001(6) -0.020(6) -0.038(7)
C33 0.058(5) 0.098(8) 0.093(7) -0.010(5) -0.002(4) -0.012(4)
C34 0.068(5) 0.064(5) 0.075(5) 0.002(4) 0.005(4) -0.011(4)
C35 0.063(4) 0.059(5) 0.053(4) 0.007(3) 0.010(3) -0.003(3)
C36 0.053(4) 0.049(4) 0.067(5) 0.006(3) 0.016(3) 0.002(3)
C37 0.043(3) 0.054(4) 0.063(5) 0.009(3) 0.006(3) -0.002(3)
C38 0.049(3) 0.044(4) 0.068(5) 0.005(3) 0.007(3) 0.002(3)
C39 0.126(8) 0.053(5) 0.081(6) 0.010(4) -0.002(5) -0.017(5)
C40 0.104(7) 0.089(7) 0.073(6) -0.003(5) -0.018(5) -0.020(5)
C41 0.095(6) 0.075(6) 0.064(5) 0.012(4) -0.014(4) 0.018(5)
C42 0.064(4) 0.048(5) 0.078(5) 0.012(4) -0.003(4) 0.007(3)
C43 0.101(6) 0.077(7) 0.076(6) 0.002(5) 0.014(5) 0.005(5)
C44 0.089(6) 0.087(7) 0.072(6) -0.007(5) 0.003(5) 0.023(5)
C45 0.120(10) 0.168(14) 0.107(9) -0.016(9) -0.047(8) -0.035(9)
C46 0.136(11) 0.21(2) 0.119(11) 0.024(11) 0.000(9) -0.011(11)
Br1' 0.0563(4) 0.0542(5) 0.1332(8) 0.0233(5) 0.0090(4) 0.0168(4)
S1' 0.0351(8) 0.0467(10) 0.0988(15) 0.0171(9) 0.0148(8) -0.0003(7)
O1' 0.0317(19) 0.038(2) 0.068(3) 0.012(2) 0.0043(18) -0.0002(16)
O2' 0.039(2) 0.053(3) 0.106(4) -0.010(3) -0.015(2) -0.003(2)
O3' 0.044(2) 0.063(3) 0.086(4) -0.014(3) 0.011(2) 0.013(2)
O4' 0.060(3) 0.056(4) 0.169(6) 0.055(4) 0.044(4) 0.004(2)
O5' 0.042(2) 0.067(4) 0.092(4) -0.004(3) -0.004(2) 0.005(2)
O6' 0.050(3) 0.090(4) 0.093(4) 0.048(3) 0.004(3) -0.011(3)
O7' 0.047(3) 0.073(4) 0.099(4) 0.025(3) 0.006(3) 0.003(2)
N1' 0.048(3) 0.058(4) 0.066(4) 0.012(3) 0.013(3) 0.012(2)
N2' 0.042(3) 0.061(4) 0.047(3) 0.006(3) -0.002(2) -0.003(2)
N3' 0.041(3) 0.078(4) 0.051(3) 0.004(3) 0.002(2) 0.005(3)
N4' 0.127(7) 0.094(6) 0.062(5) 0.017(4) -0.015(5) 0.002(5)
N5' 0.090(4) 0.052(4) 0.064(4) 0.008(3) 0.010(3) -0.018(3)
C1' 0.034(3) 0.053(4) 0.078(5) 0.001(4) 0.003(3) 0.008(3)
C2' 0.032(3) 0.048(4) 0.057(4) 0.000(3) 0.010(3) 0.003(2)
C3' 0.033(3) 0.044(4) 0.053(4) -0.002(3) 0.008(3) -0.002(2)
C4' 0.032(3) 0.042(4) 0.049(4) -0.001(3) 0.007(3) 0.000(2)
C5' 0.039(3) 0.043(4) 0.069(4) -0.004(3) 0.013(3) -0.005(3)
C6' 0.045(4) 0.043(4) 0.066(4) 0.006(3) 0.006(3) -0.006(3)
C7' 0.047(4) 0.049(4) 0.063(4) -0.014(3) 0.001(3) -0.004(3)
C8' 0.049(4) 0.037(4) 0.063(4) 0.002(3) 0.007(3) -0.001(3)
C9' 0.024(3) 0.050(4) 0.052(4) 0.005(3) 0.003(2) 0.002(2)
C10' 0.037(3) 0.044(4) 0.053(4) -0.002(3) 0.001(3) 0.003(2)
C11' 0.031(3) 0.038(4) 0.073(4) 0.007(3) 0.008(3) -0.003(2)
C12' 0.032(3) 0.056(5) 0.078(5) 0.009(4) 0.008(3) -0.005(3)
C13' 0.048(4) 0.073(5) 0.070(5) 0.013(4) 0.005(3) 0.002(3)
C14' 0.56(5) 0.20(2) 0.153(15) 0.073(15) -0.18(2) -0.27(3)
C15' 0.39(3) 0.39(4) 0.084(10) -0.016(15) -0.042(14) 0.31(3)
C16' 0.080(8) 0.83(8) 0.175(17) -0.28(3) 0.065(10) -0.13(2)
C17' 0.065(5) 0.176(13) 0.078(7) 0.000(7) 0.022(5) 0.002(6)
C18' 0.055(5) 0.200(15) 0.125(10) -0.031(10) 0.031(6) -0.025(7)
C19' 0.158(15) 0.23(3) 0.30(3) -0.15(2) 0.025(16) 0.029(15)
C20' 0.57(7) 0.49(7) 0.16(2) 0.13(3) 0.15(4) 0.13(6)
C21' 0.033(3) 0.046(4) 0.063(4) 0.003(3) 0.006(3) 0.001(3)
C22' 0.043(3) 0.056(4) 0.048(4) 0.003(3) 0.003(3) 0.002(3)
C23' 0.047(4) 0.093(6) 0.054(4) -0.001(4) -0.006(3) 0.008(4)
C24' 0.061(5) 0.093(7) 0.053(5) 0.013(4) -0.002(4) 0.008(4)
C25' 0.082(6) 0.071(6) 0.059(5) 0.014(4) 0.004(4) 0.004(4)
C26' 0.060(4) 0.048(4) 0.062(5) 0.010(3) -0.006(3) 0.007(3)
C27' 0.057(5) 0.149(11) 0.082(6) 0.012(6) -0.009(4) -0.018(5)
C28' 0.068(5) 0.091(7) 0.072(5) 0.019(5) 0.002(4) -0.015(4)
C29' 0.148(10) 0.091(8) 0.064(6) 0.021(5) 0.014(6) -0.024(7)
C30' 0.101(7) 0.080(7) 0.070(6) 0.016(5) -0.016(5) 0.025(5)
C31' 0.127(10) 0.129(11) 0.081(7) 0.013(7) -0.017(7) 0.054(9)
C32' 0.090(7) 0.130(11) 0.113(9) -0.012(8) -0.040(7) 0.025(7)
C33' 0.066(5) 0.109(9) 0.126(9) -0.011(7) -0.024(6) 0.011(5)
C34' 0.066(5) 0.062(5) 0.085(6) -0.004(4) -0.008(4) 0.010(4)
C35' 0.076(5) 0.058(5) 0.066(5) 0.004(4) -0.004(4) 0.008(4)
C36' 0.065(4) 0.058(5) 0.057(4) 0.007(4) -0.005(3) -0.001(3)
C37' 0.044(3) 0.044(4) 0.080(5) 0.006(3) 0.001(3) -0.003(3)
C38' 0.063(4) 0.049(4) 0.059(4) 0.012(3) -0.002(3) 0.001(3)
C39' 0.105(7) 0.082(7) 0.066(5) 0.013(5) -0.003(5) -0.020(5)
C40' 0.128(8) 0.072(7) 0.088(7) 0.010(5) -0.021(6) -0.025(6)
C41' 0.133(8) 0.064(6) 0.076(6) 0.000(5) 0.008(6) -0.034(6)
C42' 0.099(6) 0.037(4) 0.075(5) 0.004(4) 0.004(4) -0.007(4)
C43' 0.144(9) 0.073(7) 0.123(9) -0.025(7) 0.044(8) 0.001(7)
C44' 0.123(7) 0.078(7) 0.100(7) -0.016(6) 0.063(6) -0.025(6)
C45' 0.125(9) 0.103(10) 0.124(9) -0.008(7) -0.028(7) -0.031(7)
C46' 0.180(17) 0.21(3) 0.30(3) -0.07(2) 0.054(19) -0.075(18)
O8 0.38(3) 0.144(14) 0.35(2) -0.104(16) -0.02(2) -0.055(15)

loop_
_atom_type_symbol
_atom_type_description
_atom_type_scat_dispersion_real
_atom_type_scat_dispersion_imag
_atom_type_scat_source
C C 0.0181 0.0091 'International Tables Vol C Tables 4.2.6.8 and 6.1.1.4'
H H 0.0000 0.0000 'International Tables Vol C Tables 4.2.6.8 and 6.1.1.4'
N N 0.0311 0.0180 'International Tables Vol C Tables 4.2.6.8 and 6.1.1.4'
O O 0.0492 0.0322 'International Tables Vol C Tables 4.2.6.8 and 6.1.1.4'
S S 0.3331 0.5567 'International Tables Vol C Tables 4.2.6.8 and 6.1.1.4'
Br Br -0.6763 1.2805 'International Tables Vol C Tables 4.2.6.8 and 6.1.1.4'

loop_
_geom_angle_atom_site_label_1
_geom_angle_atom_site_label_2
_geom_angle_atom_site_label_3
_geom_angle
O5 S1 O4 120.1(4)
O5 S1 N1 105.9(3)
O4 S1 N1 110.0(4)
O5 S1 C11 106.5(3)
O4 S1 C11 104.7(3)
N1 S1 C11 109.3(3)
C10 O1 C9 106.6(4)
C37 O7 H7O 109.5
C13 N1 S1 130.2(5)
C13 N1 H1N 114.9
S1 N1 H1N 114.9
C21 N2 C22 128.9(8)
C21 N2 H2N 115.5
C22 N2 H2N 115.5
C23 N3 C22 117.3(12)
C29 N4 C30 117.4(9)
C39 N5 C38 112.3(6)
C39 N5 C44 109.0(7)
C38 N5 C44 108.0(7)
C39 N5 H5N 109.1
C38 N5 H5N 109.2
C44 N5 H5N 109.2
C12 C1 C2 120.2(6)
C12 C1 Br1 119.7(5)
C2 C1 Br1 120.0(5)
C3 C2 C1 118.6(6)
C3 C2 H2 120.7
C1 C2 H2 120.7
C2 C3 C10 120.8(6)
C2 C3 C4 131.8(5)
C10 C3 C4 107.1(5)
C5 C4 C3 114.3(5)
C5 C4 C9 115.1(6)
C3 C4 C9 100.8(5)
C5 C4 H4 108.8
C3 C4 H4 108.8
C9 C4 H4 108.8
C6 C5 C4 114.8(5)
C6 C5 H5A 108.6
C4 C5 H5A 108.6
C6 C5 H5B 108.6
C4 C5 H5B 108.6
H5A C5 H5B 107.6
O2 C6 C7 122.2(7)
O2 C6 C5 117.8(5)
C7 C6 C5 119.9(6)
C8 C7 C6 123.6(7)
C8 C7 H7 118.2
C6 C7 H7 118.2
O3 C8 C7 123.5(7)
O3 C8 C9 115.3(6)
C7 C8 C9 121.0(6)
O1 C9 C21 109.1(5)
O1 C9 C8 106.2(5)
C21 C9 C8 109.5(6)
O1 C9 C4 105.9(5)
C21 C9 C4 111.5(6)
C8 C9 C4 114.2(5)
O1 C10 C11 125.2(5)
O1 C10 C3 113.8(5)
C11 C10 C3 121.0(6)
C12 C11 C10 117.5(6)
C12 C11 S1 120.9(5)
C10 C11 S1 121.6(5)
C11 C12 C1 121.8(6)
C11 C12 H12 119.1
C1 C12 H12 119.1
C14 C13 N1 112.8(10)
C14 C13 C16 119.5(11)
N1 C13 C16 109.4(8)
C14 C13 C15 99.4(15)
N1 C13 C15 103.5(7)
C16 C13 C15 110.7(11)
C13 C14 H14A 109.4
C13 C14 H14B 109.4
H14A C14 H14B 109.5
C13 C14 H14C 109.6
H14A C14 H14C 109.5
H14B C14 H14C 109.5
C13 C15 H15A 109.5
C13 C15 H15B 109.5
H15A C15 H15B 109.5
C13 C15 H15C 109.4
H15A C15 H15C 109.5
H15B C15 H15C 109.5
C13 C16 C17 122.2(13)
C13 C16 H16A 106.8
C17 C16 H16A 106.8
C13 C16 H16B 106.8
C17 C16 H16B 106.8
H16A C16 H16B 106.6
C18 C17 C19 118.3(19)
C18 C17 C20 103.2(16)
C19 C17 C20 112.9(14)
C18 C17 C16 110.9(18)
C19 C17 C16 114.6(10)
C20 C17 C16 93.6(13)
C17 C18 H18A 109.4
C17 C18 H18B 109.4
H18A C18 H18B 109.5
C17 C18 H18C 109.6
H18A C18 H18C 109.5
H18B C18 H18C 109.5
C17 C19 H19A 109.5
C17 C19 H19B 109.4
H19A C19 H19B 109.5
C17 C19 H19C 109.5
H19A C19 H19C 109.5
H19B C19 H19C 109.5
C17 C20 H20A 109.5
C17 C20 H20B 109.4
H20A C20 H20B 109.5
C17 C20 H20C 109.5
H20A C20 H20C 109.5
H20B C20 H20C 109.5
O6 C21 N2 123.2(7)
O6 C21 C9 119.4(6)
N2 C21 C9 117.2(6)
C26 C22 N2 126.0(11)
C26 C22 N3 121.7(11)
N2 C22 N3 110.4(12)
C24 C23 N3 120.4(17)
C24 C23 C27 125.2(14)
N3 C23 C27 114.3(13)
C23 C24 C25 121.5(14)
C23 C24 H24 119.2
C25 C24 H24 119.3
C26 C25 C24 115.5(13)
C26 C25 H25 122.3
C24 C25 H25 122.2
C25 C26 C22 120.2(12)
C25 C26 H26 119.9
C22 C26 H26 119.9
C23 C27 H27A 109.4
C23 C27 H27B 109.5
H27A C27 H27B 109.5
C23 C27 H27C 109.5
H27A C27 H27C 109.5
H27B C27 H27C 109.5
C36 C28 C29 118.3(9)
C36 C28 H28 120.9
C29 C28 H28 120.9
N4 C29 C28 126.5(9)
N4 C29 H29 116.7
C28 C29 H29 116.7
N4 C30 C31 118.4(9)
N4 C30 C35 121.8(8)
C31 C30 C35 119.6(9)
C32 C31 C30 119.6(10)
C32 C31 H31 120.2
C30 C31 H31 120.2
C31 C32 C33 122.3(9)
C31 C32 H32 118.8
C33 C32 H32 118.9
C34 C33 C32 118.3(9)
C34 C33 H33 120.9
C32 C33 H33 120.9
C33 C34 C35 122.2(9)
C33 C34 H34 118.9
C35 C34 H34 118.9
C34 C35 C36 124.7(7)
C34 C35 C30 117.7(7)
C36 C35 C30 117.6(7)
C28 C36 C35 118.4(7)
C28 C36 C37 120.7(7)
C35 C36 C37 121.0(6)
O7 C37 C36 109.8(6)
O7 C37 C38 110.5(6)
C36 C37 C38 109.5(6)
O7 C37 H37 109.0
C36 C37 H37 109.0
C38 C37 H37 109.0
N5 C38 C42 107.1(6)
N5 C38 C37 111.6(6)
C42 C38 C37 116.5(6)
N5 C38 H38 107.1
C42 C38 H38 107.1
C37 C38 H38 107.1
N5 C39 C40 110.1(7)
N5 C39 H39A 109.7
C40 C39 H39A 109.6
N5 C39 H39B 109.6
C40 C39 H39B 109.6
H39A C39 H39B 108.2
C41 C40 C39 106.3(7)
C41 C40 C45 112.4(10)
C39 C40 C45 109.6(9)
C41 C40 H40 109.5
C39 C40 H40 109.5
C45 C40 H40 109.5
C42 C41 C40 109.7(8)
C42 C41 C43 109.9(8)
C40 C41 C43 106.9(8)
C42 C41 H41 110.1
C40 C41 H41 110.1
C43 C41 H41 110.1
C38 C42 C41 108.8(6)
C38 C42 H42A 109.9
C41 C42 H42A 109.9
C38 C42 H42B 109.9
C41 C42 H42B 109.9
H42A C42 H42B 108.3
C44 C43 C41 109.0(8)
C44 C43 H43A 109.9
C41 C43 H43A 109.9
C44 C43 H43B 109.9
C41 C43 H43B 109.9
H43A C43 H43B 108.3
C43 C44 N5 108.9(7)
C43 C44 H44A 109.9
N5 C44 H44A 109.9
C43 C44 H44B 109.9
N5 C44 H44B 109.9
H44A C44 H44B 108.3
C46 C45 C40 127.0(14)
C46 C45 H45 116.5
C40 C45 H45 116.5
C45 C46 H46A 119.9
C45 C46 H46B 120.1
H46A C46 H46B 120.0
O4' S1' O5' 120.7(4)
O4' S1' N1' 109.9(4)
O5' S1' N1' 106.7(3)
O4' S1' C11' 104.8(3)
O5' S1' C11' 105.4(3)
N1' S1' C11' 108.9(3)
C10' O1' C9' 106.3(4)
C37' O7' H7N' 109.5
C13' N1' S1' 130.3(5)
C13' N1' H1N' 114.9
S1' N1' H1N' 114.9
C21' N2' C22' 126.7(6)
C21' N2' H2N' 116.6
C22' N2' H2N' 116.6
C22' N3' C23' 118.7(7)
C29' N4' C30' 115.1(8)
C44' N5' C38' 108.2(7)
C44' N5' C39' 108.6(8)
C38' N5' C39' 113.6(6)
C44' N5' H5N' 108.8
C38' N5' H5N' 108.8
C39' N5' H5N' 108.8
C2' C1' C12' 122.1(6)
C2' C1' Br1' 119.6(4)
C12' C1' Br1' 118.3(5)
C1' C2' C3' 118.4(5)
C1' C2' H2' 120.8
C3' C2' H2' 120.8
C10' C3' C2' 119.8(6)
C10' C3' C4' 107.8(5)
C2' C3' C4' 132.0(5)
C3' C4' C9' 101.4(5)
C3' C4' C5' 115.9(5)
C9' C4' C5' 113.9(5)
C3' C4' H4' 108.4
C9' C4' H4' 108.4
C5' C4' H4' 108.4
C6' C5' C4' 115.4(5)
C6' C5' H5'1 108.4
C4' C5' H5'1 108.4
C6' C5' H5'2 108.4
C4' C5' H5'2 108.4
H5'1 C5' H5'2 107.5
O2' C6' C7' 122.3(7)
O2' C6' C5' 117.5(6)
C7' C6' C5' 120.1(6)
C8' C7' C6' 123.6(6)
C8' C7' H7' 118.2
C6' C7' H7' 118.2
O3' C8' C7' 124.3(6)
O3' C8' C9' 115.3(5)
C7' C8' C9' 120.4(6)
O1' C9' C21' 108.4(4)
O1' C9' C8' 105.7(5)
C21' C9' C8' 108.1(5)
O1' C9' C4' 106.0(5)
C21' C9' C4' 112.1(5)
C8' C9' C4' 116.2(5)
O1' C10' C3' 114.2(5)
O1' C10' C11' 124.1(5)
C3' C10' C11' 121.7(6)
C12' C11' C10' 119.1(5)
C12' C11' S1' 120.9(5)
C10' C11' S1' 119.9(5)
C11' C12' C1' 119.0(6)
C11' C12' H12' 120.5
C1' C12' H12' 120.5
C16' C13' C14' 118(2)
C16' C13' C15' 107(2)
C14' C13' C15' 104(2)
C16' C13' N1' 112.9(8)
C14' C13' N1' 102.7(9)
C15' C13' N1' 112.8(10)
C13' C14' H14D 109.4
C13' C14' H14E 109.4
H14D C14' H14E 109.5
C13' C14' H14F 109.6
H14D C14' H14F 109.5
H14E C14' H14F 109.5
C13' C15' H15D 111.4
C13' C15' H15E 110.7
H15D C15' H15E 107.8
C13' C15' H15F 111.0
H15D C15' H15F 107.9
H15E C15' H15F 108.0
C13' C16' C17' 149.6(13)
C13' C16' H16C 99.1
C17' C16' H16C 99.1
C13' C16' H16D 99.4
C17' C16' H16D 99.5
H16C C16' H16D 104.0
C20' C17' C16' 109(2)
C20' C17' C18' 117(3)
C16' C17' C18' 111.9(9)
C20' C17' C19' 95(2)
C16' C17' C19' 113(2)
C18' C17' C19' 109.2(13)
C17' C18' H18D 109.4
C17' C18' H18E 109.5
H18D C18' H18E 109.5
C17' C18' H18F 109.5
H18D C18' H18F 109.5
H18E C18' H18F 109.5
C17' C19' H19D 109.2
C17' C19' H19E 109.6
H19D C19' H19E 109.4
C17' C19' H19F 109.8
H19D C19' H19F 109.4
H19E C19' H19F 109.4
C17' C20' H20D 110.1
C17' C20' H20E 109.0
H20D C20' H20E 109.2
C17' C20' H20F 109.9
H20D C20' H20F 109.3
H20E C20' H20F 109.3
O6' C21' N2' 125.3(6)
O6' C21' C9' 119.6(5)
N2' C21' C9' 115.1(5)
N3' C22' C26' 123.7(6)
N3' C22' N2' 111.8(6)
C26' C22' N2' 124.4(6)
N3' C23' C24' 122.3(7)
N3' C23' C27' 115.7(8)
C24' C23' C27' 121.8(7)
C25' C24' C23' 117.7(7)
C25' C24' H24' 121.2
C23' C24' H24' 121.2
C24' C25' C26' 121.4(8)
C24' C25' H25' 119.3
C26' C25' H25' 119.3
C25' C26' C22' 116.2(7)
C25' C26' H26' 121.9
C22' C26' H26' 121.9
C23' C27' H27D 109.4
C23' C27' H27E 109.5
H27D C27' H27E 109.5
C23' C27' H27F 109.5
H27D C27' H27F 109.5
H27E C27' H27F 109.5
C36' C28' C29' 119.3(9)
C36' C28' H28' 120.4
C29' C28' H28' 120.3
N4' C29' C28' 126.9(10)
N4' C29' H29' 116.5
C28' C29' H29' 116.6
N4' C30' C35' 124.7(8)
N4' C30' C31' 118.1(10)
C35' C30' C31' 117.2(11)
C32' C31' C30' 121.9(11)
C32' C31' H31' 119.1
C30' C31' H31' 119.0
C31' C32' C33' 119.1(10)
C31' C32' H32' 120.4
C33' C32' H32' 120.5
C34' C33' C32' 124.3(11)
C34' C33' H33' 117.9
C32' C33' H33' 117.8
C33' C34' C35' 117.4(9)
C33' C34' H34' 121.3
C35' C34' H34' 121.3
C30' C35' C36' 116.5(8)
C30' C35' C34' 120.0(8)
C36' C35' C34' 123.4(7)
C28' C36' C35' 117.3(7)
C28' C36' C37' 121.5(7)
C35' C36' C37' 121.2(7)
O7' C37' C36' 108.8(6)
O7' C37' C38' 111.4(6)
C36' C37' C38' 109.2(6)
O7' C37' H37' 109.2
C36' C37' H37' 109.2
C38' C37' H37' 109.2
N5' C38' C42' 107.4(6)
N5' C38' C37' 113.0(6)
C42' C38' C37' 114.8(6)
N5' C38' H38' 107.1
C42' C38' H38' 107.1
C37' C38' H38' 107.1
N5' C39' C40' 107.9(9)
N5' C39' H39C 110.1
C40' C39' H39C 110.1
N5' C39' H39D 110.1
C40' C39' H39D 110.2
H39C C39' H39D 108.4
C39' C40' C45' 110.3(10)
C39' C40' C41' 108.3(8)
C45' C40' C41' 112.1(9)
C39' C40' H40' 108.7
C45' C40' H40' 108.7
C41' C40' H40' 108.7
C43' C41' C42' 110.8(9)
C43' C41' C40' 108.9(9)
C42' C41' C40' 108.8(9)
C43' C41' H41' 109.4
C42' C41' H41' 109.4
C40' C41' H41' 109.5
C41' C42' C38' 108.2(7)
C41' C42' H42C 110.1
C38' C42' H42C 110.1
C41' C42' H42D 110.1
C38' C42' H42D 110.0
H42C C42' H42D 108.4
C41' C43' C44' 107.6(9)
C41' C43' H43C 110.2
C44' C43' H43C 110.2
C41' C43' H43D 110.2
C44' C43' H43D 110.2
H43C C43' H43D 108.5
N5' C44' C43' 108.6(7)
N5' C44' H44C 110.0
C43' C44' H44C 110.0
N5' C44' H44D 110.0
C43' C44' H44D 109.9
H44C C44' H44D 108.4
C46' C45' C40' 124.3(16)
C46' C45' H45' 117.9
C40' C45' H45' 117.8
C45' C46' H46C 120.1
C45' C46' H46D 119.9
H46C C46' H46D 120.0

loop_
_geom_bond_atom_site_label_1
_geom_bond_atom_site_label_2
_geom_bond_distance
Br1 C1 1.860(7)
S1 O5 1.433(6)
S1 O4 1.441(5)
S1 N1 1.576(7)
S1 C11 1.771(6)
O1 C10 1.369(7)
O1 C9 1.470(7)
O2 C6 1.262(8)
O3 C8 1.275(8)
O6 C21 1.204(9)
O7 C37 1.410(8)
O7 H7O 0.8200
N1 C13 1.499(11)
N1 H1N 0.8600
N2 C21 1.340(11)
N2 C22 1.381(13)
N2 H2N 0.8600
N3 C23 1.379(16)
N3 C22 1.418(18)
N4 C29 1.277(14)
N4 C30 1.365(13)
N5 C39 1.465(12)
N5 C38 1.499(10)
N5 C44 1.526(11)
N5 H5N 0.9100
C1 C12 1.394(10)
C1 C2 1.393(10)
C2 C3 1.370(9)
C2 H2 0.9300
C3 C10 1.400(9)
C3 C4 1.533(9)
C4 C5 1.514(8)
C4 C9 1.554(9)
C4 H4 0.9800
C5 C6 1.500(11)
C5 H5A 0.9700
C5 H5B 0.9700
C6 C7 1.400(10)
C7 C8 1.380(10)
C7 H7 0.9300
C8 C9 1.531(10)
C9 C21 1.502(10)
C10 C11 1.395(9)
C11 C12 1.377(9)
C12 H12 0.9300
C13 C14 1.457(16)
C13 C16 1.512(15)
C13 C15 1.553(15)
C14 H14A 0.9601
C14 H14B 0.9601
C14 H14C 0.9601
C15 H15A 0.9600
C15 H15B 0.9600
C15 H15C 0.9600
C16 C17 1.606(18)
C16 H16A 0.9700
C16 H16B 0.9700
C17 C18 1.49(2)
C17 C19 1.51(2)
C17 C20 1.60(3)
C18 H18A 0.9601
C18 H18B 0.9601
C18 H18C 0.9601
C19 H19A 0.9600
C19 H19B 0.9600
C19 H19C 0.9600
C20 H20A 0.9600
C20 H20B 0.9600
C20 H20C 0.9600
C22 C26 1.376(15)
C23 C24 1.31(2)
C23 C27 1.57(2)
C24 C25 1.53(2)
C24 H24 0.9300
C25 C26 1.332(17)
C25 H25 0.9300
C26 H26 0.9300
C27 H27A 0.9600
C27 H27B 0.9600
C27 H27C 0.9600
C28 C36 1.376(11)
C28 C29 1.415(14)
C28 H28 0.9300
C29 H29 0.9300
C30 C31 1.405(13)
C30 C35 1.454(12)
C31 C32 1.366(17)
C31 H31 0.9300
C32 C33 1.412(17)
C32 H32 0.9300
C33 C34 1.385(12)
C33 H33 0.9300
C34 C35 1.400(12)
C34 H34 0.9300
C35 C36 1.420(11)
C36 C37 1.518(11)
C37 C38 1.535(10)
C37 H37 0.9800
C38 C42 1.522(10)
C38 H38 0.9800
C39 C40 1.534(13)
C39 H39A 0.9700
C39 H39B 0.9700
C40 C41 1.531(14)
C40 C45 1.582(18)
C40 H40 0.9800
C41 C42 1.525(13)
C41 C43 1.531(13)
C41 H41 0.9800
C42 H42A 0.9700
C42 H42B 0.9700
C43 C44 1.485(13)
C43 H43A 0.9700
C43 H43B 0.9700
C44 H44A 0.9700
C44 H44B 0.9700
C45 C46 1.274(18)
C45 H45 0.9300
C46 H46A 0.9300
C46 H46B 0.9300
Br1' C1' 1.901(7)
S1' O4' 1.433(5)
S1' O5' 1.440(6)
S1' N1' 1.585(7)
S1' C11' 1.782(5)
O1' C10' 1.366(8)
O1' C9' 1.472(7)
O2' C6' 1.262(8)
O3' C8' 1.269(8)
O6' C21' 1.204(8)
O7' C37' 1.427(8)
O7' H7N' 0.8200
N1' C13' 1.483(10)
N1' H1N' 0.8600
N2' C21' 1.362(8)
N2' C22' 1.424(8)
N2' H2N' 0.8600
N3' C22' 1.326(9)
N3' C23' 1.331(9)
N4' C29' 1.247(14)
N4' C30' 1.370(14)
N5' C44' 1.506(11)
N5' C38' 1.513(9)
N5' C39' 1.516(12)
N5' H5N' 0.9100
C1' C2' 1.365(10)
C1' C12' 1.408(9)
C2' C3' 1.386(9)
C2' H2' 0.9300
C3' C10' 1.376(8)
C3' C4' 1.502(9)
C4' C9' 1.541(8)
C4' C5' 1.551(8)
C4' H4' 0.9800
C5' C6' 1.492(10)
C5' H5'1 0.9700
C5' H5'2 0.9700
C6' C7' 1.405(10)
C7' C8' 1.397(10)
C7' H7' 0.9300
C8' C9' 1.530(10)
C9' C21' 1.523(9)
C10' C11' 1.386(9)
C11' C12' 1.363(10)
C12' H12' 0.9300
C13' C16' 1.378(15)
C13' C14' 1.464(17)
C13' C15' 1.482(16)
C14' H14D 0.9601
C14' H14E 0.9601
C14' H14F 0.9601
C15' H15D 0.9756
C15' H15E 0.9746
C15' H15F 0.9750
C16' C17' 1.441(16)
C16' H16C 0.9700
C16' H16D 0.9700
C17' C20' 1.43(3)
C17' C18' 1.493(17)
C17' C19' 1.54(2)
C18' H18D 0.9600
C18' H18E 0.9600
C18' H18F 0.9600
C19' H19D 0.9606
C19' H19E 0.9606
C19' H19F 0.9606
C20' H20D 0.9620
C20' H20E 0.9618
C20' H20F 0.9620
C22' C26' 1.383(10)
C23' C24' 1.378(12)
C23' C27' 1.527(13)
C24' C25' 1.375(12)
C24' H24' 0.9300
C25' C26' 1.376(11)
C25' H25' 0.9300
C26' H26' 0.9300
C27' H27D 0.9600
C27' H27E 0.9600
C27' H27F 0.9600
C28' C36' 1.352(11)
C28' C29' 1.423(14)
C28' H28' 0.9300
C29' H29' 0.9300
C30' C35' 1.417(12)
C30' C31' 1.445(16)
C31' C32' 1.325(19)
C31' H31' 0.9300
C32' C33' 1.384(18)
C32' H32' 0.9300
C33' C34' 1.355(12)
C33' H33' 0.9300
C34' C35' 1.431(12)
C34' H34' 0.9300
C35' C36' 1.430(11)
C36' C37' 1.502(11)
C37' C38' 1.542(11)
C37' H37' 0.9800
C38' C42' 1.537(11)
C38' H38' 0.9800
C39' C40' 1.538(15)
C39' H39C 0.9700
C39' H39D 0.9700
C40' C45' 1.549(17)
C40' C41' 1.555(16)
C40' H40' 0.9800
C41' C43' 1.506(15)
C41' C42' 1.517(13)
C41' H41' 0.9800
C42' H42C 0.9700
C42' H42D 0.9700
C43' C44' 1.554(16)
C43' H43C 0.9700
C43' H43D 0.9700
C44' H44C 0.9700
C44' H44D 0.9700
C45' C46' 1.35(3)
C45' H45' 0.9300
C46' H46C 0.9300
C46' H46D 0.9300
